data_7714319
loop_
_publ_author_name
'Gregoli\'nski, Janusz'
'Fedorowicz, Dominka'
'\'Slepokura, Katarzyna'
'K\/lak, Julia'
'Witwicki, Maciej'

_publ_section_title
;
 Hexa- and octanuclear copper(II) complexes with tetraeicosaaza amine
 macrocycle
;
_journal_name_full 'Dalton Transactions'
_journal_paper_doi 10.1039/D3DT02993J
_journal_year 2023
_chemical_formula_moiety '[Cu8 (C96 H136 N24) 8(Cl)], 8(Cl), C2 H3 N, 16(H2 O)'
_chemical_formula_sum 'C98 H171 Cl16 Cu8 N25 O16'
_chemical_formula_weight 3031.11
_space_group_crystal_system triclinic
_space_group_IT_number 2
_space_group_name_Hall '-P 1'
_space_group_name_H-M_alt 'P -1'
_atom_sites_solution_hydrogens mixed
_atom_sites_solution_primary dual
_atom_sites_solution_secondary difmap
_audit_creation_method SHELXL-2014/7
_audit_update_record
;
2023-08-22 deposited with the CCDC.	2023-10-25 downloaded from the CCDC.
;
_cell_angle_alpha 109.78(2)
_cell_angle_beta 95.56(2)
_cell_angle_gamma 97.30(2)
_cell_formula_units_Z 1
_cell_length_a 10.065(2)
_cell_length_b 18.867(5)
_cell_length_c 19.228(4)
_cell_measurement_reflns_used 12779
_cell_measurement_temperature 100(2)
_cell_measurement_theta_max 69.3500
_cell_measurement_theta_min 2.4450
_cell_volume 3369.6(14)
_computing_cell_refinement 'CrysAlisPro 1.171.41.112a (Rigaku OD, 2021)'
_computing_data_collection 'CrysAlisPro 1.171.41.112a (Rigaku OD, 2021)'
_computing_data_reduction 'CrysAlisPro 1.171.41.112a (Rigaku OD, 2021)'
_computing_structure_refinement 'SHELXL-2014/7 (Sheldrick, 2015)'
_computing_structure_solution 'SHELXT-2014/5 (Sheldrick, 2015)'
_diffrn_ambient_temperature 100(2)
_diffrn_detector 'Hybrid Pixel Array Detector'
_diffrn_detector_area_resol_mean 10.0000
_diffrn_detector_type 'HyPix-Arc 150'
_diffrn_measured_fraction_theta_full 0.973
_diffrn_measured_fraction_theta_max 0.973
_diffrn_measurement_device 'four-circle diffractometer'
_diffrn_measurement_device_type 'Rigaku, XtaLAB Synergy R, DW system, HyPix-Arc 150'
_diffrn_measurement_method 'omega scan'
_diffrn_radiation_monochromator mirror
_diffrn_radiation_probe x-ray
_diffrn_radiation_type CuK\a
_diffrn_radiation_wavelength 1.5418
_diffrn_reflns_av_R_equivalents 0.0782
_diffrn_reflns_av_unetI/netI 0.0657
_diffrn_reflns_Laue_measured_fraction_full 0.973
_diffrn_reflns_Laue_measured_fraction_max 0.973
_diffrn_reflns_limit_h_max 11
_diffrn_reflns_limit_h_min -8
_diffrn_reflns_limit_k_max 22
_diffrn_reflns_limit_k_min -22
_diffrn_reflns_limit_l_max 22
_diffrn_reflns_limit_l_min -22
_diffrn_reflns_number 37183
_diffrn_reflns_point_group_measured_fraction_full 0.973
_diffrn_reflns_point_group_measured_fraction_max 0.973
_diffrn_reflns_theta_full 66.500
_diffrn_reflns_theta_max 66.500
_diffrn_reflns_theta_min 2.470
_diffrn_source 'Rotating-anode X-ray tube'
_diffrn_source_type 'Rigaku (Cu) X-ray Source'
_exptl_absorpt_coefficient_mu 4.799
_exptl_absorpt_correction_T_max 1.00000
_exptl_absorpt_correction_T_min 0.81420
_exptl_absorpt_correction_type multi-scan
_exptl_absorpt_process_details
;
CrysAlisPro 1.171.41.112a (Rigaku Oxford Diffraction, 2021)
Empirical absorption correction using spherical harmonics,
implemented in SCALE3 ABSPACK scaling algorithm.
;
_exptl_crystal_colour blue
_exptl_crystal_density_diffrn 1.494
_exptl_crystal_description plate
_exptl_crystal_F_000 1566
_exptl_crystal_size_max 0.06
_exptl_crystal_size_mid 0.03
_exptl_crystal_size_min 0.02
_refine_diff_density_max 1.310
_refine_diff_density_min -1.017
_refine_diff_density_rms 0.144
_refine_ls_extinction_method none
_refine_ls_goodness_of_fit_ref 1.037
_refine_ls_hydrogen_treatment constr
_refine_ls_matrix_type full
_refine_ls_number_parameters 804
_refine_ls_number_reflns 11541
_refine_ls_number_restraints 24
_refine_ls_restrained_S_all 1.036
_refine_ls_R_factor_all 0.1073
_refine_ls_R_factor_gt 0.0821
_refine_ls_shift/su_max 0.000
_refine_ls_shift/su_mean 0.000
_refine_ls_structure_factor_coef Fsqd
_refine_ls_weighting_details 'w=1/[\s^2^(Fo^2^)+(0.1611P)^2^+5.5693P] where P=(Fo^2^+2Fc^2^)/3'
_refine_ls_weighting_scheme calc
_refine_ls_wR_factor_gt 0.2334
_refine_ls_wR_factor_ref 0.2514
_reflns_Friedel_coverage 0.000
_reflns_number_gt 8463
_reflns_number_total 11541
_reflns_threshold_expression 'I > 2\s(I)'
_cod_data_source_file d3dt02993j2.cif
_cod_data_source_block 2_cul88c
_cod_original_cell_volume 3369.5(14)
_cod_database_code 7714319
_shelx_shelxl_version_number 2014/7
_shelx_space_group_comment
;
The symmetry employed for this shelxl refinement is uniquely defined
by the following loop, which should always be used as a source of
symmetry information in preference to the above space-group names.
They are only intended as comments.
;
_shelx_estimated_absorpt_t_min 0.762
_shelx_estimated_absorpt_t_max 0.910

loop_
_space_group_symop_operation_xyz
'x, y, z'
'-x, -y, -z'

loop_
_atom_site_label
_atom_site_type_symbol
_atom_site_fract_x
_atom_site_fract_y
_atom_site_fract_z
_atom_site_U_iso_or_equiv
_atom_site_adp_type
_atom_site_occupancy
_atom_site_site_symmetry_order
_atom_site_calc_flag
_atom_site_refinement_flags_posn
_atom_site_refinement_flags_adp
_atom_site_refinement_flags_occupancy
_atom_site_disorder_assembly
_atom_site_disorder_group
Cu1 Cu 0.82269(9) 0.86447(6) 0.64081(6) 0.0391(3) Uani 1 1 d . . . . .
Cu2 Cu 0.59739(9) 0.76238(6) 0.70470(6) 0.0383(3) Uani 1 1 d . . . . .
Cu3 Cu 0.30576(9) 0.50137(6) 0.78414(5) 0.0336(3) Uani 1 1 d . . . . .
Cu4 Cu 0.29076(10) 0.31710(6) 0.75645(6) 0.0365(3) Uani 1 1 d . . . . .
Cl1 Cl 0.59650(15) 0.85726(11) 0.62197(10) 0.0404(4) Uani 1 1 d . . . . .
Cl2 Cl 0.80610(15) 0.74415(10) 0.68080(10) 0.0384(4) Uani 1 1 d . . . . .
Cl3 Cl 0.12184(15) 0.36918(10) 0.72011(10) 0.0384(4) Uani 1 1 d . . . . .
Cl4 Cl 0.47627(15) 0.43706(10) 0.78735(10) 0.0367(4) Uani 1 1 d . . . . .
Cl5 Cl 0.7451(3) 0.74259(16) 0.91922(16) 0.0516(6) Uani 0.75 1 d . . P . .
Cl6 Cl 0.35899(18) 0.36407(10) 0.54294(10) 0.0427(4) Uani 1 1 d . . . . .
Cl7 Cl 0.4482(4) 0.6799(2) 0.9146(3) 0.0879(11) Uani 0.75 1 d . . P . .
Cl8 Cl 0.0593(4) 0.1801(2) 0.8319(2) 0.0596(11) Uani 0.5 1 d . . P . .
Cl9 Cl 0.1332(3) 0.5523(2) 0.4510(2) 0.0539(10) Uani 0.5 1 d . . P . .
Cl10 Cl 0.4786(6) 1.0500(3) 0.9484(3) 0.0737(15) Uani 0.5 1 d . . P . .
N1 N 1.0178(5) 0.8911(3) 0.6514(4) 0.0373(13) Uani 1 1 d . . . . .
N2 N 0.8558(5) 0.9522(4) 0.7428(3) 0.0397(14) Uani 1 1 d . . . . .
H2 H 0.8423 0.9977 0.7290 0.048 Uiso 1 1 calc R U . . .
N3 N 0.6532(5) 0.8346(3) 0.8161(3) 0.0373(13) Uani 1 1 d . . . . .
H3 H 0.6765 0.7995 0.8428 0.045 Uiso 1 1 calc R U . . .
N4 N 0.4196(5) 0.7802(3) 0.7268(3) 0.0320(12) Uani 1 1 d . . . . .
N5 N 0.4803(6) 0.6702(4) 0.6128(3) 0.0385(13) Uani 1 1 d . . . . .
H5 H 0.5260 0.6666 0.5680 0.046 Uiso 1 1 calc R U . . .
N6 N 0.3229(5) 0.5206(3) 0.6845(3) 0.0302(12) Uani 1 1 d . . . . .
H6 H 0.3522 0.4754 0.6484 0.036 Uiso 1 1 calc R U . . .
N7 N 0.1597(5) 0.5574(3) 0.7847(3) 0.0311(12) Uani 1 1 d . . . . .
N8 N 0.2820(6) 0.5287(4) 0.8964(3) 0.0396(13) Uani 1 1 d . . . . .
H8 H 0.3572 0.5728 0.9222 0.048 Uiso 1 1 calc R U . . .
N9 N 0.2499(6) 0.3314(4) 0.8628(3) 0.0435(14) Uani 1 1 d . . . . .
H9 H 0.1716 0.2895 0.8538 0.052 Uiso 1 1 calc R U . . .
N10 N 0.4154(6) 0.2580(4) 0.7815(4) 0.0444(15) Uani 1 1 d . . . . .
N11 N 0.3251(5) 0.2586(3) 0.6486(3) 0.0370(13) Uani 1 1 d . . . . .
H11 H 0.3388 0.2965 0.6229 0.044 Uiso 1 1 calc R U . . .
N12 N 0.1570(6) 0.1951(3) 0.4698(3) 0.0374(13) Uani 1 1 d . . . . .
H12 H 0.2103 0.2477 0.4843 0.045 Uiso 1 1 calc R U . . .
C1 C 1.0788(7) 0.8576(4) 0.5930(4) 0.0401(16) Uani 1 1 d . . . . .
C2 C 1.2196(7) 0.8795(5) 0.5984(5) 0.0470(19) Uani 1 1 d . . . . .
H2A H 1.2657 0.8562 0.5580 0.056 Uiso 1 1 calc R U . . .
C3 C 1.2893(7) 0.9345(5) 0.6624(5) 0.050(2) Uani 1 1 d . . . . .
H3A H 1.3842 0.9495 0.6660 0.060 Uiso 1 1 calc R U . . .
C4 C 1.2257(7) 0.9682(5) 0.7209(5) 0.0458(18) Uani 1 1 d . . . . .
H4 H 1.2748 1.0065 0.7651 0.055 Uiso 1 1 calc R U . . .
C5 C 1.0856(7) 0.9451(4) 0.7145(5) 0.0403(16) Uani 1 1 d . . . . .
C6 C 1.0028(7) 0.9705(4) 0.7757(5) 0.0438(17) Uani 1 1 d . . . . .
H6A H 1.0295 1.0262 0.8029 0.053 Uiso 1 1 calc R U . . .
H6B H 1.0186 0.9441 0.8115 0.053 Uiso 1 1 calc R U . . .
C7 C 0.7636(7) 0.9559(4) 0.8008(4) 0.0391(16) Uani 1 1 d . . . . .
H7 H 0.6677 0.9476 0.7766 0.047 Uiso 1 1 calc R U . . .
C8 C 0.7939(8) 1.0333(5) 0.8677(5) 0.0500(19) Uani 1 1 d . . . . .
H8A H 0.8460 1.0733 0.8538 0.060 Uiso 1 1 calc R U . . .
H8B H 0.7084 1.0500 0.8829 0.060 Uiso 1 1 calc R U . . .
C9 C 0.8763(8) 1.0194(5) 0.9313(5) 0.055(2) Uani 1 1 d . . . . .
H9A H 0.9737 1.0241 0.9264 0.066 Uiso 1 1 calc R U . . .
H9B H 0.8651 1.0558 0.9805 0.066 Uiso 1 1 calc R U . . .
C10 C 0.8165(9) 0.9379(5) 0.9218(5) 0.053(2) Uani 1 1 d . . . . .
H10A H 0.7354 0.9371 0.9470 0.064 Uiso 1 1 calc R U . . .
H10B H 0.8838 0.9140 0.9432 0.064 Uiso 1 1 calc R U . . .
C11 C 0.7783(7) 0.8950(5) 0.8370(5) 0.0439(18) Uani 1 1 d . . . . .
H11A H 0.8556 0.8693 0.8185 0.053 Uiso 1 1 calc R U . . .
C12 C 0.5345(7) 0.8638(4) 0.8484(4) 0.0403(16) Uani 1 1 d . . . . .
H12A H 0.5458 0.9197 0.8596 0.048 Uiso 1 1 calc R U . . .
H12B H 0.5293 0.8548 0.8960 0.048 Uiso 1 1 calc R U . . .
C13 C 0.4042(6) 0.8250(4) 0.7952(4) 0.0356(15) Uani 1 1 d . . . . .
C14 C 0.2773(7) 0.8345(5) 0.8148(5) 0.0432(17) Uani 1 1 d . . . . .
H14 H 0.2668 0.8660 0.8636 0.052 Uiso 1 1 calc R U . . .
C15 C 0.1661(7) 0.7963(4) 0.7607(4) 0.0427(17) Uani 1 1 d . . . . .
H15 H 0.0775 0.8015 0.7724 0.051 Uiso 1 1 calc R U . . .
C16 C 0.1820(7) 0.7511(4) 0.6906(4) 0.0413(17) Uani 1 1 d . . . . .
H16 H 0.1055 0.7252 0.6535 0.050 Uiso 1 1 calc R U . . .
C17 C 0.3142(6) 0.7437(4) 0.6744(4) 0.0351(15) Uani 1 1 d . . . . .
C18 C 0.3501(7) 0.6981(4) 0.6011(4) 0.0427(17) Uani 1 1 d . . . . .
H18A H 0.3596 0.7300 0.5697 0.051 Uiso 1 1 calc R U . . .
H18B H 0.2769 0.6539 0.5747 0.051 Uiso 1 1 calc R U . . .
C19 C 0.4553(7) 0.5908(4) 0.6161(4) 0.0359(15) Uani 1 1 d . . . . .
H19 H 0.3794 0.5582 0.5761 0.043 Uiso 1 1 calc R U . . .
C20 C 0.5856(7) 0.5544(5) 0.6052(4) 0.0422(17) Uani 1 1 d . . . . .
H20A H 0.5679 0.5066 0.5609 0.051 Uiso 1 1 calc R U . . .
H20B H 0.6595 0.5902 0.5982 0.051 Uiso 1 1 calc R U . . .
C21 C 0.6238(6) 0.5379(4) 0.6761(4) 0.0362(15) Uani 1 1 d . . . . .
H21A H 0.7234 0.5468 0.6900 0.043 Uiso 1 1 calc R U . . .
H21B H 0.5870 0.4844 0.6694 0.043 Uiso 1 1 calc R U . . .
C22 C 0.5601(6) 0.5937(4) 0.7357(4) 0.0375(16) Uani 1 1 d . . . . .
H22A H 0.6151 0.6456 0.7543 0.045 Uiso 1 1 calc R U . . .
H22B H 0.5498 0.5763 0.7783 0.045 Uiso 1 1 calc R U . . .
C23 C 0.4211(6) 0.5922(4) 0.6933(4) 0.0314(14) Uani 1 1 d . . . . .
H23 H 0.3832 0.6392 0.7190 0.038 Uiso 1 1 calc R U . . .
C24 C 0.1815(6) 0.5256(4) 0.6555(4) 0.0323(14) Uani 1 1 d . . . . .
H24A H 0.1293 0.4736 0.6283 0.039 Uiso 1 1 calc R U . . .
H24B H 0.1847 0.5537 0.6204 0.039 Uiso 1 1 calc R U . . .
C25 C 0.1132(6) 0.5672(4) 0.7214(4) 0.0283(13) Uani 1 1 d . . . . .
C26 C 0.0089(6) 0.6079(4) 0.7192(4) 0.0333(14) Uani 1 1 d . . . . .
H26 H -0.0255 0.6142 0.6742 0.040 Uiso 1 1 calc R U . . .
C27 C -0.0439(7) 0.6392(4) 0.7850(4) 0.0387(16) Uani 1 1 d . . . . .
H27 H -0.1147 0.6681 0.7853 0.046 Uiso 1 1 calc R U . . .
C28 C 0.0047(7) 0.6290(4) 0.8493(4) 0.0398(16) Uani 1 1 d . . . . .
H28 H -0.0310 0.6511 0.8942 0.048 Uiso 1 1 calc R U . . .
C29 C 0.1066(7) 0.5858(4) 0.8480(4) 0.0365(15) Uani 1 1 d . . . . .
C30 C 0.1592(7) 0.5640(5) 0.9118(4) 0.0433(17) Uani 1 1 d . . . . .
H30A H 0.1817 0.6099 0.9579 0.052 Uiso 1 1 calc R U . . .
H30B H 0.0885 0.5273 0.9200 0.052 Uiso 1 1 calc R U . . .
C31 C 0.3053(7) 0.4752(5) 0.9357(4) 0.0416(17) Uani 1 1 d . . . . .
H31 H 0.3954 0.4599 0.9266 0.050 Uiso 0.5 1 calc R U P A 1
H31A H 0.3954 0.4599 0.9266 0.050 Uiso 0.5 1 calc R U P B 2
C32 C 0.3088(8) 0.5105(5) 1.0214(4) 0.0505(19) Uani 0.54(2) 1 d D . P C 1
H32A H 0.4019 0.5354 1.0467 0.061 Uiso 0.54(2) 1 calc R U P C 1
H32B H 0.2479 0.5488 1.0339 0.061 Uiso 0.54(2) 1 calc R U P C 1
C33 C 0.2611(13) 0.4440(6) 1.0444(6) 0.043(4) Uani 0.54(2) 1 d D . P C 1
H33A H 0.2254 0.4614 1.0925 0.052 Uiso 0.54(2) 1 calc R U P C 1
H33B H 0.3355 0.4156 1.0494 0.052 Uiso 0.54(2) 1 calc R U P C 1
C34 C 0.1495(8) 0.3949(5) 0.9811(4) 0.053(2) Uani 0.54(2) 1 d D . P C 1
H34A H 0.0628 0.4140 0.9882 0.063 Uiso 0.54(2) 1 calc R U P C 1
H34B H 0.1367 0.3411 0.9786 0.063 Uiso 0.54(2) 1 calc R U P C 1
C32X C 0.3088(8) 0.5105(5) 1.0214(4) 0.0505(19) Uani 0.46(2) 1 d D . P C 2
H32C H 0.3854 0.4971 1.0481 0.061 Uiso 0.46(2) 1 calc R U P C 2
H32D H 0.3186 0.5668 1.0380 0.061 Uiso 0.46(2) 1 calc R U P C 2
C33X C 0.1757(14) 0.4767(6) 1.0362(9) 0.068(7) Uani 0.46(2) 1 d D . P C 2
H33C H 0.1029 0.5045 1.0270 0.081 Uiso 0.46(2) 1 calc R U P C 2
H33D H 0.1822 0.4779 1.0883 0.081 Uiso 0.46(2) 1 calc R U P C 2
C34X C 0.1495(8) 0.3949(5) 0.9811(4) 0.053(2) Uani 0.46(2) 1 d D . P C 2
H34C H 0.0520 0.3729 0.9717 0.063 Uiso 0.46(2) 1 calc R U P C 2
H34D H 0.2016 0.3624 1.0001 0.063 Uiso 0.46(2) 1 calc R U P C 2
C35 C 0.1981(8) 0.4012(5) 0.9083(4) 0.0468(18) Uani 1 1 d . . . . .
H35 H 0.1197 0.4086 0.8769 0.056 Uiso 0.5 1 calc R U P C 1
H35A H 0.1197 0.4086 0.8769 0.056 Uiso 0.5 1 calc R U P C 2
C36 C 0.3580(8) 0.3091(5) 0.9046(5) 0.0495(19) Uani 1 1 d . . . . .
H36A H 0.3182 0.2840 0.9372 0.059 Uiso 1 1 calc R U . . .
H36B H 0.4234 0.3551 0.9366 0.059 Uiso 1 1 calc R U . . .
C37 C 0.4294(9) 0.2553(6) 0.8507(5) 0.058(2) Uani 1 1 d . . . . .
C38 C 0.5055(13) 0.2065(8) 0.8672(6) 0.090(4) Uani 1 1 d . . . . .
H38 H 0.5169 0.2046 0.9161 0.108 Uiso 1 1 calc R U . . .
C39 C 0.5645(14) 0.1608(9) 0.8123(7) 0.104(5) Uani 1 1 d . . . . .
H39 H 0.6152 0.1256 0.8232 0.125 Uiso 1 1 calc R U . . .
C40 C 0.5532(13) 0.1638(8) 0.7412(7) 0.092(4) Uani 1 1 d . . . . .
H40 H 0.5959 0.1319 0.7035 0.110 Uiso 1 1 calc R U . . .
C41 C 0.4772(9) 0.2151(6) 0.7271(5) 0.058(2) Uani 1 1 d . . . . .
C42 C 0.4525(8) 0.2279(5) 0.6535(5) 0.052(2) Uani 1 1 d . . . . .
H42A H 0.5292 0.2643 0.6499 0.062 Uiso 1 1 calc R U . . .
H42B H 0.4461 0.1789 0.6114 0.062 Uiso 1 1 calc R U . . .
C43 C 0.2046(7) 0.1992(5) 0.6051(5) 0.0464(18) Uani 1 1 d . . . . .
H43 H 0.1236 0.2252 0.6082 0.056 Uiso 1 1 calc R U . . .
C44 C 0.1753(11) 0.1343(5) 0.6352(5) 0.072(3) Uani 1 1 d . . . . .
H44A H 0.2422 0.1424 0.6796 0.086 Uiso 1 1 calc R U . . .
H44B H 0.0835 0.1317 0.6496 0.086 Uiso 1 1 calc R U . . .
C45 C 0.1854(12) 0.0630(6) 0.5740(6) 0.076(3) Uani 1 1 d . . . . .
H45A H 0.2788 0.0519 0.5773 0.091 Uiso 1 1 calc R U . . .
H45B H 0.1226 0.0192 0.5763 0.091 Uiso 1 1 calc R U . . .
C46 C 0.1475(10) 0.0773(5) 0.5043(5) 0.058(2) Uani 1 1 d . . . . .
H46A H 0.0479 0.0709 0.4921 0.070 Uiso 1 1 calc R U . . .
H46B H 0.1825 0.0419 0.4619 0.070 Uiso 1 1 calc R U . . .
C47 C 0.2138(7) 0.1598(4) 0.5213(4) 0.0385(15) Uani 1 1 d . . . . .
H47 H 0.3119 0.1598 0.5166 0.046 Uiso 1 1 calc R U . . .
C48 C 0.0114(7) 0.2026(5) 0.4713(5) 0.0471(18) Uani 1 1 d . . . . .
H48A H -0.0149 0.1992 0.5185 0.057 Uiso 1 1 calc R U . . .
H48B H -0.0008 0.2535 0.4703 0.057 Uiso 1 1 calc R U . . .
N1C N 0.817(2) 0.3479(12) 0.8421(13) 0.095(6) Uani 0.5 1 d . . P . .
C1C C 0.8150(17) 0.3815(13) 0.8030(12) 0.064(5) Uani 0.5 1 d . . P . .
C2C C 0.8056(13) 0.4183(10) 0.7525(8) 0.046(4) Uani 0.5 1 d . . P . .
H2CA H 0.8606 0.4695 0.7742 0.069 Uiso 0.5 1 calc R U P . .
H2CB H 0.7108 0.4226 0.7403 0.069 Uiso 0.5 1 calc R U P . .
H2CC H 0.8387 0.3890 0.7069 0.069 Uiso 0.5 1 calc R U P . .
O1W O 0.8480(5) 1.0879(3) 0.6931(3) 0.0503(13) Uani 1 1 d D . . . .
H1WA H 0.8533 1.0928 0.6515 0.075 Uiso 1 1 d DR U . . .
H1WB H 0.9128 1.1180 0.7241 0.075 Uiso 1 1 d DR U . . .
O2W O 0.7644(10) 1.1808(8) 0.5923(6) 0.057(3) Uani 0.5 1 d . . P D 1
O2X O 0.769(2) 1.1143(15) 0.5741(14) 0.059(6) Uiso 0.25 1 d . . P E 2
O2Y O 0.822(3) 1.2615(18) 0.6164(17) 0.079(8) Uiso 0.25 1 d . . P F 2
O3W O 0.6995(7) 1.1961(4) 1.0238(4) 0.0695(18) Uani 1 1 d D . . . .
H3WA H 0.7612 1.1915 0.9970 0.104 Uiso 1 1 d DR U . . .
H3WB H 0.6422 1.1556 1.0067 0.104 Uiso 1 1 d DR U . . .
O4W O 0.8596(14) 1.2523(8) 0.9362(9) 0.093(7) Uani 0.57(2) 1 d . . P G 1
O4X O 0.950(2) 1.2227(10) 0.9851(10) 0.089(8) Uani 0.43(2) 1 d . . P G 2
O5W O 0.2365(9) 1.1192(5) 0.9246(5) 0.111(3) Uani 1 1 d D . . . .
H5WA H 0.2262 1.1533 0.9066 0.166 Uiso 1 1 d DR U . . .
H5WB H 0.3189 1.1252 0.9414 0.166 Uiso 1 1 d DR U . . .
O6W O 0.9713(18) 1.1781(12) 1.0975(11) 0.114(6) Uani 0.5 1 d . . P H 1
O7W O -0.0823(6) 0.6003(4) 0.5360(4) 0.0720(19) Uani 1 1 d D . . . .
H7WA H -0.0359 0.5953 0.5012 0.108 Uiso 1 1 d DR U . . .
H7WB H -0.1006 0.5575 0.5406 0.108 Uiso 1 1 d DR U . . .
O8W O 0.3320(10) 0.6584(7) 0.4228(5) 0.127(4) Uani 1 1 d D . . . .
H8WA H 0.2670 0.6644 0.3957 0.190 Uiso 1 1 d DR U . . .
H8WB H 0.3015 0.6280 0.4432 0.190 Uiso 1 1 d DR U . . .
O9W O 0.5245(11) 1.0709(7) 0.5036(6) 0.056(3) Uani 0.5 1 d . . P I 2

loop_
_atom_site_aniso_label
_atom_site_aniso_U_11
_atom_site_aniso_U_22
_atom_site_aniso_U_33
_atom_site_aniso_U_23
_atom_site_aniso_U_13
_atom_site_aniso_U_12
Cu1 0.0293(5) 0.0486(6) 0.0450(6) 0.0219(5) 0.0116(4) 0.0073(4)
Cu2 0.0295(5) 0.0459(6) 0.0436(6) 0.0216(5) 0.0048(4) 0.0051(4)
Cu3 0.0285(5) 0.0430(6) 0.0359(6) 0.0217(5) 0.0072(4) 0.0063(4)
Cu4 0.0371(5) 0.0415(6) 0.0370(6) 0.0211(5) 0.0058(4) 0.0076(4)
Cl1 0.0291(8) 0.0547(11) 0.0451(10) 0.0258(8) 0.0093(7) 0.0092(7)
Cl2 0.0255(7) 0.0425(9) 0.0543(10) 0.0256(8) 0.0060(7) 0.0072(6)
Cl3 0.0317(8) 0.0432(9) 0.0426(9) 0.0190(8) 0.0035(6) 0.0058(7)
Cl4 0.0266(7) 0.0464(9) 0.0456(9) 0.0263(8) 0.0074(6) 0.0065(6)
Cl5 0.0489(14) 0.0522(15) 0.0611(17) 0.0270(13) 0.0113(11) 0.0128(11)
Cl6 0.0544(10) 0.0398(9) 0.0366(9) 0.0184(8) 0.0117(7) 0.0007(7)
Cl7 0.075(2) 0.073(2) 0.104(3) 0.017(2) 0.020(2) 0.0046(17)
Cl8 0.068(3) 0.054(2) 0.054(2) 0.024(2) 0.0095(19) -0.0178(19)
Cl9 0.0311(17) 0.062(2) 0.053(2) 0.0052(19) -0.0009(15) 0.0007(16)
Cl10 0.107(4) 0.051(2) 0.084(3) 0.030(2) 0.063(3) 0.034(2)
N1 0.029(3) 0.042(3) 0.052(4) 0.027(3) 0.015(3) 0.009(2)
N2 0.033(3) 0.044(3) 0.043(3) 0.015(3) 0.009(2) 0.007(3)
N3 0.027(3) 0.042(3) 0.040(3) 0.014(3) 0.002(2) 0.001(2)
N4 0.023(3) 0.039(3) 0.036(3) 0.020(3) 0.000(2) -0.002(2)
N5 0.037(3) 0.049(4) 0.037(3) 0.024(3) 0.009(2) 0.009(3)
N6 0.022(3) 0.033(3) 0.037(3) 0.015(2) 0.007(2) 0.001(2)
N7 0.027(3) 0.037(3) 0.031(3) 0.014(2) 0.006(2) 0.004(2)
N8 0.039(3) 0.051(4) 0.033(3) 0.019(3) 0.005(2) 0.007(3)
N9 0.049(3) 0.052(4) 0.037(3) 0.025(3) 0.009(3) 0.008(3)
N10 0.044(3) 0.053(4) 0.044(4) 0.027(3) 0.003(3) 0.013(3)
N11 0.035(3) 0.039(3) 0.042(3) 0.022(3) 0.005(2) 0.006(2)
N12 0.038(3) 0.035(3) 0.039(3) 0.012(3) 0.010(2) 0.003(2)
C1 0.039(4) 0.047(4) 0.049(4) 0.031(4) 0.016(3) 0.016(3)
C2 0.038(4) 0.061(5) 0.062(5) 0.040(5) 0.025(4) 0.018(4)
C3 0.033(4) 0.060(5) 0.072(6) 0.040(5) 0.017(4) 0.011(3)
C4 0.030(4) 0.050(4) 0.062(5) 0.026(4) 0.013(3) 0.003(3)
C5 0.036(4) 0.036(4) 0.055(5) 0.023(4) 0.010(3) 0.005(3)
C6 0.031(4) 0.041(4) 0.056(5) 0.014(4) 0.007(3) 0.004(3)
C7 0.027(3) 0.047(4) 0.042(4) 0.015(3) 0.004(3) 0.003(3)
C8 0.050(4) 0.050(5) 0.049(5) 0.017(4) 0.009(4) 0.007(4)
C9 0.051(5) 0.063(5) 0.044(5) 0.017(4) -0.001(4) -0.001(4)
C10 0.056(5) 0.055(5) 0.043(5) 0.021(4) -0.009(4) -0.011(4)
C11 0.027(3) 0.051(5) 0.054(5) 0.024(4) 0.001(3) -0.002(3)
C12 0.039(4) 0.047(4) 0.034(4) 0.013(3) 0.008(3) 0.004(3)
C13 0.028(3) 0.043(4) 0.042(4) 0.027(3) 0.001(3) 0.002(3)
C14 0.042(4) 0.048(4) 0.051(5) 0.028(4) 0.016(3) 0.011(3)
C15 0.034(4) 0.047(4) 0.053(5) 0.026(4) 0.007(3) 0.004(3)
C16 0.029(3) 0.052(4) 0.055(5) 0.037(4) 0.002(3) 0.003(3)
C17 0.032(3) 0.038(4) 0.044(4) 0.025(3) 0.006(3) 0.007(3)
C18 0.041(4) 0.048(4) 0.043(4) 0.027(4) -0.006(3) 0.000(3)
C19 0.043(4) 0.037(4) 0.031(4) 0.016(3) 0.012(3) 0.001(3)
C20 0.041(4) 0.048(4) 0.040(4) 0.018(4) 0.017(3) 0.004(3)
C21 0.022(3) 0.044(4) 0.041(4) 0.015(3) 0.007(3) 0.000(3)
C22 0.030(3) 0.043(4) 0.038(4) 0.015(3) 0.009(3) -0.006(3)
C23 0.034(3) 0.034(3) 0.030(3) 0.017(3) 0.008(3) 0.002(3)
C24 0.025(3) 0.042(4) 0.033(4) 0.016(3) 0.009(3) 0.004(3)
C25 0.025(3) 0.029(3) 0.030(3) 0.010(3) 0.006(2) -0.001(2)
C26 0.022(3) 0.037(4) 0.041(4) 0.018(3) 0.005(3) -0.001(3)
C27 0.032(3) 0.040(4) 0.049(4) 0.019(3) 0.015(3) 0.009(3)
C28 0.039(4) 0.042(4) 0.042(4) 0.015(3) 0.017(3) 0.011(3)
C29 0.039(4) 0.038(4) 0.033(4) 0.014(3) 0.010(3) 0.003(3)
C30 0.041(4) 0.053(5) 0.040(4) 0.022(4) 0.011(3) 0.006(3)
C31 0.039(4) 0.055(5) 0.038(4) 0.026(4) 0.006(3) 0.005(3)
C32 0.055(5) 0.062(5) 0.038(4) 0.027(4) 0.001(3) 0.002(4)
C33 0.068(10) 0.041(8) 0.018(6) 0.010(6) 0.006(6) 0.004(7)
C34 0.059(5) 0.059(5) 0.041(4) 0.021(4) 0.013(4) -0.001(4)
C32X 0.055(5) 0.062(5) 0.038(4) 0.027(4) 0.001(3) 0.002(4)
C33X 0.071(14) 0.099(18) 0.044(11) 0.043(12) 0.004(9) 0.007(12)
C34X 0.059(5) 0.059(5) 0.041(4) 0.021(4) 0.013(4) -0.001(4)
C35 0.043(4) 0.058(5) 0.041(4) 0.021(4) 0.010(3) 0.002(3)
C36 0.060(5) 0.055(5) 0.042(4) 0.029(4) 0.002(3) 0.009(4)
C37 0.070(6) 0.069(6) 0.051(5) 0.038(5) 0.005(4) 0.025(5)
C38 0.117(9) 0.120(10) 0.058(7) 0.049(7) 0.017(6) 0.061(8)
C39 0.128(11) 0.143(13) 0.084(9) 0.074(9) 0.022(8) 0.081(10)
C40 0.105(9) 0.119(10) 0.081(8) 0.050(8) 0.030(7) 0.073(8)
C41 0.056(5) 0.073(6) 0.062(6) 0.041(5) 0.011(4) 0.025(4)
C42 0.045(4) 0.067(6) 0.048(5) 0.025(4) 0.004(3) 0.011(4)
C43 0.038(4) 0.050(5) 0.052(5) 0.021(4) 0.010(3) -0.002(3)
C44 0.099(7) 0.060(6) 0.045(5) 0.017(5) 0.016(5) -0.026(5)
C45 0.097(8) 0.064(6) 0.068(7) 0.038(6) -0.011(5) -0.005(5)
C46 0.080(6) 0.042(5) 0.053(5) 0.021(4) 0.000(4) 0.005(4)
C47 0.039(4) 0.038(4) 0.039(4) 0.014(3) 0.008(3) 0.006(3)
C48 0.046(4) 0.056(5) 0.051(5) 0.027(4) 0.016(3) 0.021(4)
N1C 0.138(18) 0.077(13) 0.091(15) 0.034(12) 0.054(13) 0.054(13)
C1C 0.042(9) 0.082(14) 0.074(13) 0.020(12) 0.028(8) 0.033(9)
C2C 0.024(7) 0.080(12) 0.035(8) 0.020(8) 0.005(5) 0.009(7)
O1W 0.048(3) 0.047(3) 0.056(3) 0.017(3) 0.011(2) 0.013(2)
O2W 0.044(6) 0.092(9) 0.027(5) 0.013(6) 0.021(4) -0.013(6)
O3W 0.079(4) 0.083(5) 0.055(4) 0.037(4) 0.002(3) 0.015(4)
O4W 0.087(10) 0.073(9) 0.088(11) -0.004(8) 0.030(8) -0.020(7)
O4X 0.116(16) 0.071(12) 0.058(11) 0.013(9) 0.000(10) -0.028(10)
O5W 0.107(6) 0.116(7) 0.104(7) 0.050(6) 0.007(5) -0.027(5)
O6W 0.098(12) 0.138(17) 0.110(15) 0.046(13) 0.031(10) 0.018(12)
O7W 0.070(4) 0.083(5) 0.054(4) 0.010(4) 0.001(3) 0.030(4)
O8W 0.112(7) 0.184(11) 0.080(6) 0.042(7) 0.017(5) 0.018(7)
O9W 0.051(6) 0.072(8) 0.049(7) 0.022(6) 0.012(5) 0.021(6)

loop_
_atom_type_symbol
_atom_type_description
_atom_type_scat_dispersion_real
_atom_type_scat_dispersion_imag
_atom_type_scat_source
C C 0.0181 0.0091 'International Tables Vol C Tables 4.2.6.8 and 6.1.1.4'
H H 0.0000 0.0000 'International Tables Vol C Tables 4.2.6.8 and 6.1.1.4'
Cl Cl 0.3639 0.7018 'International Tables Vol C Tables 4.2.6.8 and 6.1.1.4'
Cu Cu -1.9646 0.5888 'International Tables Vol C Tables 4.2.6.8 and 6.1.1.4'
N N 0.0311 0.0180 'International Tables Vol C Tables 4.2.6.8 and 6.1.1.4'
O O 0.0492 0.0322 'International Tables Vol C Tables 4.2.6.8 and 6.1.1.4'

loop_
_geom_angle_atom_site_label_1
_geom_angle_atom_site_label_2
_geom_angle_atom_site_label_3
_geom_angle
_geom_angle_site_symmetry_1
_geom_angle_site_symmetry_3
_geom_angle_publ_flag
N1 Cu1 N2 81.0(2) . . ?
N1 Cu1 N12 82.8(2) . 2_666 ?
N2 Cu1 N12 158.4(2) . 2_666 ?
N1 Cu1 Cl1 167.17(18) . . ?
N2 Cu1 Cl1 95.85(16) . . ?
N12 Cu1 Cl1 96.87(17) 2_666 . ?
N1 Cu1 Cl2 99.62(17) . . ?
N2 Cu1 Cl2 101.69(19) . . ?
N12 Cu1 Cl2 94.97(17) 2_666 . ?
Cl1 Cu1 Cl2 93.19(7) . . ?
N4 Cu2 N3 82.0(2) . . ?
N4 Cu2 N5 81.3(2) . . ?
N3 Cu2 N5 156.4(2) . . ?
N4 Cu2 Cl2 178.8(2) . . ?
N3 Cu2 Cl2 96.90(16) . . ?
N5 Cu2 Cl2 99.93(17) . . ?
N4 Cu2 Cl1 90.03(16) . . ?
N3 Cu2 Cl1 105.82(18) . . ?
N5 Cu2 Cl1 90.70(16) . . ?
Cl2 Cu2 Cl1 89.68(6) . . ?
N7 Cu3 N6 81.9(2) . . ?
N7 Cu3 N8 81.6(2) . . ?
N6 Cu3 N8 156.7(2) . . ?
N7 Cu3 Cl4 178.20(17) . . ?
N6 Cu3 Cl4 99.79(15) . . ?
N8 Cu3 Cl4 96.57(17) . . ?
N7 Cu3 Cl3 88.54(17) . . ?
N6 Cu3 Cl3 95.17(15) . . ?
N8 Cu3 Cl3 100.70(18) . . ?
Cl4 Cu3 Cl3 91.94(7) . . ?
N10 Cu4 N9 81.7(3) . . ?
N10 Cu4 N11 82.4(3) . . ?
N9 Cu4 N11 157.2(3) . . ?
N10 Cu4 Cl3 171.1(2) . . ?
N9 Cu4 Cl3 98.26(18) . . ?
N11 Cu4 Cl3 94.87(16) . . ?
N10 Cu4 Cl4 93.4(2) . . ?
N9 Cu4 Cl4 99.2(2) . . ?
N11 Cu4 Cl4 98.03(17) . . ?
Cl3 Cu4 Cl4 95.41(7) . . ?
Cu1 Cl1 Cu2 83.86(6) . . ?
Cu2 Cl2 Cu1 87.58(6) . . ?
Cu4 Cl3 Cu3 83.04(6) . . ?
Cu3 Cl4 Cu4 86.28(6) . . ?
C1 N1 C5 122.4(6) . . ?
C1 N1 Cu1 118.0(5) . . ?
C5 N1 Cu1 119.5(5) . . ?
C6 N2 C7 112.4(6) . . ?
C6 N2 Cu1 110.7(4) . . ?
C7 N2 Cu1 122.2(4) . . ?
C6 N2 H2 102.9 . . ?
C7 N2 H2 102.9 . . ?
Cu1 N2 H2 102.9 . . ?
C12 N3 C11 113.4(6) . . ?
C12 N3 Cu2 110.9(4) . . ?
C11 N3 Cu2 119.0(5) . . ?
C12 N3 H3 103.9 . . ?
C11 N3 H3 103.9 . . ?
Cu2 N3 H3 103.9 . . ?
C17 N4 C13 121.6(6) . . ?
C17 N4 Cu2 118.4(5) . . ?
C13 N4 Cu2 119.9(4) . . ?
C18 N5 C19 111.4(5) . . ?
C18 N5 Cu2 103.6(4) . . ?
C19 N5 Cu2 120.1(4) . . ?
C18 N5 H5 107.0 . . ?
C19 N5 H5 107.0 . . ?
Cu2 N5 H5 107.0 . . ?
C24 N6 C23 110.9(5) . . ?
C24 N6 Cu3 104.7(4) . . ?
C23 N6 Cu3 114.2(4) . . ?
C24 N6 H6 109.0 . . ?
C23 N6 H6 109.0 . . ?
Cu3 N6 H6 109.0 . . ?
C25 N7 C29 121.8(6) . . ?
C25 N7 Cu3 118.6(4) . . ?
C29 N7 Cu3 119.6(5) . . ?
C31 N8 C30 114.2(6) . . ?
C31 N8 Cu3 120.9(5) . . ?
C30 N8 Cu3 110.9(4) . . ?
C31 N8 H8 102.6 . . ?
C30 N8 H8 102.6 . . ?
Cu3 N8 H8 102.6 . . ?
C36 N9 C35 114.3(6) . . ?
C36 N9 Cu4 110.3(5) . . ?
C35 N9 Cu4 121.1(5) . . ?
C36 N9 H9 102.8 . . ?
C35 N9 H9 102.8 . . ?
Cu4 N9 H9 102.8 . . ?
C37 N10 C41 122.1(7) . . ?
C37 N10 Cu4 119.0(6) . . ?
C41 N10 Cu4 118.6(5) . . ?
C42 N11 C43 114.0(6) . . ?
C42 N11 Cu4 108.5(4) . . ?
C43 N11 Cu4 111.0(4) . . ?
C42 N11 H11 107.7 . . ?
C43 N11 H11 107.7 . . ?
Cu4 N11 H11 107.7 . . ?
C47 N12 C48 115.2(6) . . ?
C47 N12 Cu1 111.8(4) . 2_666 ?
C48 N12 Cu1 107.3(4) . 2_666 ?
C47 N12 H12 107.4 . . ?
C48 N12 H12 107.4 . . ?
Cu1 N12 H12 107.4 2_666 . ?
N1 C1 C2 118.6(7) . . ?
N1 C1 C48 115.1(6) . 2_666 ?
C2 C1 C48 126.2(7) . 2_666 ?
C3 C2 C1 119.3(7) . . ?
C3 C2 H2A 120.4 . . ?
C1 C2 H2A 120.4 . . ?
C4 C3 C2 121.3(7) . . ?
C4 C3 H3A 119.3 . . ?
C2 C3 H3A 119.3 . . ?
C3 C4 C5 118.4(8) . . ?
C3 C4 H4 120.8 . . ?
C5 C4 H4 120.8 . . ?
N1 C5 C4 120.0(7) . . ?
N1 C5 C6 114.6(6) . . ?
C4 C5 C6 125.2(7) . . ?
C5 C6 N2 109.2(6) . . ?
C5 C6 H6A 109.8 . . ?
N2 C6 H6A 109.8 . . ?
C5 C6 H6B 109.8 . . ?
N2 C6 H6B 109.8 . . ?
H6A C6 H6B 108.3 . . ?
N2 C7 C11 112.4(6) . . ?
N2 C7 C8 113.2(6) . . ?
C11 C7 C8 104.6(6) . . ?
N2 C7 H7 108.8 . . ?
C11 C7 H7 108.8 . . ?
C8 C7 H7 108.8 . . ?
C9 C8 C7 106.3(7) . . ?
C9 C8 H8A 110.5 . . ?
C7 C8 H8A 110.5 . . ?
C9 C8 H8B 110.5 . . ?
C7 C8 H8B 110.5 . . ?
H8A C8 H8B 108.7 . . ?
C10 C9 C8 103.2(7) . . ?
C10 C9 H9A 111.1 . . ?
C8 C9 H9A 111.1 . . ?
C10 C9 H9B 111.1 . . ?
C8 C9 H9B 111.1 . . ?
H9A C9 H9B 109.1 . . ?
C9 C10 C11 105.8(7) . . ?
C9 C10 H10A 110.6 . . ?
C11 C10 H10A 110.6 . . ?
C9 C10 H10B 110.6 . . ?
C11 C10 H10B 110.6 . . ?
H10A C10 H10B 108.7 . . ?
N3 C11 C10 113.4(6) . . ?
N3 C11 C7 112.3(6) . . ?
C10 C11 C7 107.1(6) . . ?
N3 C11 H11A 107.9 . . ?
C10 C11 H11A 107.9 . . ?
C7 C11 H11A 107.9 . . ?
N3 C12 C13 111.3(6) . . ?
N3 C12 H12A 109.4 . . ?
C13 C12 H12A 109.4 . . ?
N3 C12 H12B 109.4 . . ?
C13 C12 H12B 109.4 . . ?
H12A C12 H12B 108.0 . . ?
N4 C13 C14 121.5(6) . . ?
N4 C13 C12 115.3(6) . . ?
C14 C13 C12 123.2(7) . . ?
C13 C14 C15 117.5(7) . . ?
C13 C14 H14 121.3 . . ?
C15 C14 H14 121.3 . . ?
C16 C15 C14 120.9(7) . . ?
C16 C15 H15 119.5 . . ?
C14 C15 H15 119.5 . . ?
C15 C16 C17 118.7(7) . . ?
C15 C16 H16 120.7 . . ?
C17 C16 H16 120.7 . . ?
N4 C17 C16 119.8(7) . . ?
N4 C17 C18 114.4(6) . . ?
C16 C17 C18 125.8(7) . . ?
C17 C18 N5 110.0(6) . . ?
C17 C18 H18A 109.7 . . ?
N5 C18 H18A 109.7 . . ?
C17 C18 H18B 109.7 . . ?
N5 C18 H18B 109.7 . . ?
H18A C18 H18B 108.2 . . ?
N5 C19 C23 111.7(6) . . ?
N5 C19 C20 110.1(5) . . ?
C23 C19 C20 106.0(6) . . ?
N5 C19 H19 109.7 . . ?
C23 C19 H19 109.7 . . ?
C20 C19 H19 109.7 . . ?
C21 C20 C19 105.8(5) . . ?
C21 C20 H20A 110.6 . . ?
C19 C20 H20A 110.6 . . ?
C21 C20 H20B 110.6 . . ?
C19 C20 H20B 110.6 . . ?
H20A C20 H20B 108.7 . . ?
C20 C21 C22 104.7(6) . . ?
C20 C21 H21A 110.8 . . ?
C22 C21 H21A 110.8 . . ?
C20 C21 H21B 110.8 . . ?
C22 C21 H21B 110.8 . . ?
H21A C21 H21B 108.9 . . ?
C21 C22 C23 102.9(6) . . ?
C21 C22 H22A 111.2 . . ?
C23 C22 H22A 111.2 . . ?
C21 C22 H22B 111.2 . . ?
C23 C22 H22B 111.2 . . ?
H22A C22 H22B 109.1 . . ?
N6 C23 C22 111.0(5) . . ?
N6 C23 C19 110.2(5) . . ?
C22 C23 C19 102.8(5) . . ?
N6 C23 H23 110.8 . . ?
C22 C23 H23 110.8 . . ?
C19 C23 H23 110.8 . . ?
N6 C24 C25 108.8(5) . . ?
N6 C24 H24A 109.9 . . ?
C25 C24 H24A 109.9 . . ?
N6 C24 H24B 109.9 . . ?
C25 C24 H24B 109.9 . . ?
H24A C24 H24B 108.3 . . ?
N7 C25 C26 120.8(6) . . ?
N7 C25 C24 112.8(5) . . ?
C26 C25 C24 126.3(6) . . ?
C25 C26 C27 117.7(6) . . ?
C25 C26 H26 121.2 . . ?
C27 C26 H26 121.2 . . ?
C28 C27 C26 121.0(6) . . ?
C28 C27 H27 119.5 . . ?
C26 C27 H27 119.5 . . ?
C27 C28 C29 119.0(6) . . ?
C27 C28 H28 120.5 . . ?
C29 C28 H28 120.5 . . ?
N7 C29 C28 119.7(6) . . ?
N7 C29 C30 115.7(6) . . ?
C28 C29 C30 124.4(6) . . ?
N8 C30 C29 110.5(6) . . ?
N8 C30 H30A 109.5 . . ?
C29 C30 H30A 109.5 . . ?
N8 C30 H30B 109.5 . . ?
C29 C30 H30B 109.5 . . ?
H30A C30 H30B 108.1 . . ?
N8 C31 C32X 113.7(6) . . ?
N8 C31 C32 113.7(6) . . ?
N8 C31 C35 114.0(6) . . ?
C32X C31 C35 106.1(6) . . ?
C32 C31 C35 106.1(6) . . ?
N8 C31 H31 107.6 . . ?
C32 C31 H31 107.6 . . ?
C35 C31 H31 107.6 . . ?
N8 C31 H31A 107.6 . . ?
C32X C31 H31A 107.6 . . ?
C35 C31 H31A 107.6 . . ?
C33 C32 C31 104.9(7) . . ?
C33 C32 H32A 110.8 . . ?
C31 C32 H32A 110.8 . . ?
C33 C32 H32B 110.8 . . ?
C31 C32 H32B 110.8 . . ?
H32A C32 H32B 108.8 . . ?
C32 C33 C34 103.7(8) . . ?
C32 C33 H33A 111.0 . . ?
C34 C33 H33A 111.0 . . ?
C32 C33 H33B 111.0 . . ?
C34 C33 H33B 111.0 . . ?
H33A C33 H33B 109.0 . . ?
C33 C34 C35 105.5(7) . . ?
C33 C34 H34A 110.6 . . ?
C35 C34 H34A 110.6 . . ?
C33 C34 H34B 110.6 . . ?
C35 C34 H34B 110.6 . . ?
H34A C34 H34B 108.8 . . ?
C33X C32X C31 105.4(8) . . ?
C33X C32X H32C 110.7 . . ?
C31 C32X H32C 110.7 . . ?
C33X C32X H32D 110.7 . . ?
C31 C32X H32D 110.7 . . ?
H32C C32X H32D 108.8 . . ?
C32X C33X C34X 103.7(8) . . ?
C32X C33X H33C 111.0 . . ?
C34X C33X H33C 111.0 . . ?
C32X C33X H33D 111.0 . . ?
C34X C33X H33D 111.0 . . ?
H33C C33X H33D 109.0 . . ?
C33X C34X C35 104.6(8) . . ?
C33X C34X H34C 110.8 . . ?
C35 C34X H34C 110.8 . . ?
C33X C34X H34D 110.8 . . ?
C35 C34X H34D 110.8 . . ?
H34C C34X H34D 108.9 . . ?
N9 C35 C31 113.7(6) . . ?
N9 C35 C34X 113.2(7) . . ?
C31 C35 C34X 104.7(6) . . ?
N9 C35 C34 113.2(7) . . ?
C31 C35 C34 104.7(6) . . ?
N9 C35 H35 108.3 . . ?
C31 C35 H35 108.3 . . ?
C34 C35 H35 108.3 . . ?
N9 C35 H35A 108.3 . . ?
C31 C35 H35A 108.3 . . ?
C34X C35 H35A 108.3 . . ?
N9 C36 C37 109.5(7) . . ?
N9 C36 H36A 109.8 . . ?
C37 C36 H36A 109.8 . . ?
N9 C36 H36B 109.8 . . ?
C37 C36 H36B 109.8 . . ?
H36A C36 H36B 108.2 . . ?
N10 C37 C38 119.9(9) . . ?
N10 C37 C36 114.8(7) . . ?
C38 C37 C36 125.3(8) . . ?
C39 C38 C37 118.8(10) . . ?
C39 C38 H38 120.6 . . ?
C37 C38 H38 120.6 . . ?
C38 C39 C40 122.1(10) . . ?
C38 C39 H39 119.0 . . ?
C40 C39 H39 119.0 . . ?
C39 C40 C41 117.4(11) . . ?
C39 C40 H40 121.3 . . ?
C41 C40 H40 121.3 . . ?
N10 C41 C40 119.6(8) . . ?
N10 C41 C42 114.4(7) . . ?
C40 C41 C42 126.0(9) . . ?
N11 C42 C41 109.7(7) . . ?
N11 C42 H42A 109.7 . . ?
C41 C42 H42A 109.7 . . ?
N11 C42 H42B 109.7 . . ?
C41 C42 H42B 109.7 . . ?
H42A C42 H42B 108.2 . . ?
N11 C43 C44 114.0(7) . . ?
N11 C43 C47 114.5(6) . . ?
C44 C43 C47 105.5(7) . . ?
N11 C43 H43 107.5 . . ?
C44 C43 H43 107.5 . . ?
C47 C43 H43 107.5 . . ?
C45 C44 C43 106.4(7) . . ?
C45 C44 H44A 110.4 . . ?
C43 C44 H44A 110.4 . . ?
C45 C44 H44B 110.4 . . ?
C43 C44 H44B 110.4 . . ?
H44A C44 H44B 108.6 . . ?
C46 C45 C44 105.2(8) . . ?
C46 C45 H45A 110.7 . . ?
C44 C45 H45A 110.7 . . ?
C46 C45 H45B 110.7 . . ?
C44 C45 H45B 110.7 . . ?
H45A C45 H45B 108.8 . . ?
C45 C46 C47 104.2(7) . . ?
C45 C46 H46A 110.9 . . ?
C47 C46 H46A 110.9 . . ?
C45 C46 H46B 110.9 . . ?
C47 C46 H46B 110.9 . . ?
H46A C46 H46B 108.9 . . ?
N12 C47 C46 114.0(6) . . ?
N12 C47 C43 116.4(6) . . ?
C46 C47 C43 103.4(6) . . ?
N12 C47 H47 107.5 . . ?
C46 C47 H47 107.5 . . ?
C43 C47 H47 107.5 . . ?
C1 C48 N12 112.1(6) 2_666 . ?
C1 C48 H48A 109.2 2_666 . ?
N12 C48 H48A 109.2 . . ?
C1 C48 H48B 109.2 2_666 . ?
N12 C48 H48B 109.2 . . ?
H48A C48 H48B 107.9 . . ?
N1C C1C C2C 176(3) . . ?
C1C C2C H2CA 109.5 . . ?
C1C C2C H2CB 109.5 . . ?
H2CA C2C H2CB 109.5 . . ?
C1C C2C H2CC 109.5 . . ?
H2CA C2C H2CC 109.5 . . ?
H2CB C2C H2CC 109.5 . . ?
H1WA O1W H1WB 108.0 . . ?
H3WA O3W H3WB 108.1 . . ?
H5WA O5W H5WB 108.1 . . ?
H7WA O7W H7WB 108.0 . . ?
H8WA O8W H8WB 108.1 . . ?

loop_
_geom_bond_atom_site_label_1
_geom_bond_atom_site_label_2
_geom_bond_distance
_geom_bond_site_symmetry_2
_geom_bond_publ_flag
Cu1 N1 1.937(5) . ?
Cu1 N2 2.057(6) . ?
Cu1 N12 2.086(6) 2_666 ?
Cu1 Cl1 2.2496(18) . ?
Cu1 Cl2 2.623(2) . ?
Cu2 N4 1.923(5) . ?
Cu2 N3 2.088(6) . ?
Cu2 N5 2.129(6) . ?
Cu2 Cl2 2.2373(18) . ?
Cu2 Cl1 2.768(2) . ?
Cu3 N7 1.915(5) . ?
Cu3 N6 2.085(5) . ?
Cu3 N8 2.087(6) . ?
Cu3 Cl4 2.2316(18) . ?
Cu3 Cl3 2.733(2) . ?
Cu4 N10 1.911(6) . ?
Cu4 N9 2.059(6) . ?
Cu4 N11 2.079(6) . ?
Cu4 Cl3 2.2368(19) . ?
Cu4 Cl4 2.601(2) . ?
N1 C1 1.337(9) . ?
N1 C5 1.342(10) . ?
N2 C6 1.500(9) . ?
N2 C7 1.509(9) . ?
N2 H2 1.0000 . ?
N3 C12 1.482(9) . ?
N3 C11 1.508(9) . ?
N3 H3 1.0000 . ?
N4 C17 1.324(9) . ?
N4 C13 1.338(9) . ?
N5 C18 1.498(9) . ?
N5 C19 1.512(9) . ?
N5 H5 1.0000 . ?
N6 C24 1.504(8) . ?
N6 C23 1.519(8) . ?
N6 H6 1.0000 . ?
N7 C25 1.341(8) . ?
N7 C29 1.346(8) . ?
N8 C31 1.479(9) . ?
N8 C30 1.485(9) . ?
N8 H8 1.0000 . ?
N9 C36 1.478(9) . ?
N9 C35 1.501(10) . ?
N9 H9 1.0000 . ?
N10 C37 1.343(10) . ?
N10 C41 1.348(11) . ?
N11 C42 1.481(9) . ?
N11 C43 1.501(9) . ?
N11 H11 1.0000 . ?
N12 C47 1.479(9) . ?
N12 C48 1.492(9) . ?
N12 Cu1 2.086(6) 2_666 ?
N12 H12 1.0000 . ?
C1 C2 1.409(10) . ?
C1 C48 1.489(11) 2_666 ?
C2 C3 1.367(12) . ?
C2 H2A 0.9500 . ?
C3 C4 1.355(11) . ?
C3 H3A 0.9500 . ?
C4 C5 1.403(10) . ?
C4 H4 0.9500 . ?
C5 C6 1.489(10) . ?
C6 H6A 0.9900 . ?
C6 H6B 0.9900 . ?
C7 C11 1.545(10) . ?
C7 C8 1.556(11) . ?
C7 H7 1.0000 . ?
C8 C9 1.526(11) . ?
C8 H8A 0.9900 . ?
C8 H8B 0.9900 . ?
C9 C10 1.521(12) . ?
C9 H9A 0.9900 . ?
C9 H9B 0.9900 . ?
C10 C11 1.538(11) . ?
C10 H10A 0.9900 . ?
C10 H10B 0.9900 . ?
C11 H11A 1.0000 . ?
C12 C13 1.514(10) . ?
C12 H12A 0.9900 . ?
C12 H12B 0.9900 . ?
C13 C14 1.383(10) . ?
C14 C15 1.384(11) . ?
C14 H14 0.9500 . ?
C15 C16 1.367(11) . ?
C15 H15 0.9500 . ?
C16 C17 1.408(9) . ?
C16 H16 0.9500 . ?
C17 C18 1.488(11) . ?
C18 H18A 0.9900 . ?
C18 H18B 0.9900 . ?
C19 C23 1.549(9) . ?
C19 C20 1.556(10) . ?
C19 H19 1.0000 . ?
C20 C21 1.523(10) . ?
C20 H20A 0.9900 . ?
C20 H20B 0.9900 . ?
C21 C22 1.525(10) . ?
C21 H21A 0.9900 . ?
C21 H21B 0.9900 . ?
C22 C23 1.542(9) . ?
C22 H22A 0.9900 . ?
C22 H22B 0.9900 . ?
C23 H23 1.0000 . ?
C24 C25 1.526(8) . ?
C24 H24A 0.9900 . ?
C24 H24B 0.9900 . ?
C25 C26 1.382(9) . ?
C26 C27 1.393(10) . ?
C26 H26 0.9500 . ?
C27 C28 1.370(10) . ?
C27 H27 0.9500 . ?
C28 C29 1.385(10) . ?
C28 H28 0.9500 . ?
C29 C30 1.493(10) . ?
C30 H30A 0.9900 . ?
C30 H30B 0.9900 . ?
C31 C32X 1.549(11) . ?
C31 C32 1.549(11) . ?
C31 C35 1.550(11) . ?
C31 H31 1.0000 . ?
C31 H31A 1.0000 . ?
C32 C33 1.504(10) . ?
C32 H32A 0.9900 . ?
C32 H32B 0.9900 . ?
C33 C34 1.520(10) . ?
C33 H33A 0.9900 . ?
C33 H33B 0.9900 . ?
C34 C35 1.562(10) . ?
C34 H34A 0.9900 . ?
C34 H34B 0.9900 . ?
C32X C33X 1.504(10) . ?
C32X H32C 0.9900 . ?
C32X H32D 0.9900 . ?
C33X C34X 1.520(10) . ?
C33X H33C 0.9900 . ?
C33X H33D 0.9900 . ?
C34X C35 1.562(10) . ?
C34X H34C 0.9900 . ?
C34X H34D 0.9900 . ?
C35 H35 1.0000 . ?
C35 H35A 1.0000 . ?
C36 C37 1.495(12) . ?
C36 H36A 0.9900 . ?
C36 H36B 0.9900 . ?
C37 C38 1.365(13) . ?
C38 C39 1.359(16) . ?
C38 H38 0.9500 . ?
C39 C40 1.381(16) . ?
C39 H39 0.9500 . ?
C40 C41 1.387(13) . ?
C40 H40 0.9500 . ?
C41 C42 1.517(11) . ?
C42 H42A 0.9900 . ?
C42 H42B 0.9900 . ?
C43 C44 1.530(12) . ?
C43 C47 1.547(11) . ?
C43 H43 1.0000 . ?
C44 C45 1.480(14) . ?
C44 H44A 0.9900 . ?
C44 H44B 0.9900 . ?
C45 C46 1.478(13) . ?
C45 H45A 0.9900 . ?
C45 H45B 0.9900 . ?
C46 C47 1.525(11) . ?
C46 H46A 0.9900 . ?
C46 H46B 0.9900 . ?
C47 H47 1.0000 . ?
C48 C1 1.489(11) 2_666 ?
C48 H48A 0.9900 . ?
C48 H48B 0.9900 . ?
N1C C1C 1.14(3) . ?
C1C C2C 1.37(3) . ?
C2C H2CA 0.9800 . ?
C2C H2CB 0.9800 . ?
C2C H2CC 0.9800 . ?
O1W H1WA 0.8420 . ?
O1W H1WB 0.8399 . ?
O3W H3WA 0.8393 . ?
O3W H3WB 0.8404 . ?
O5W H5WA 0.8403 . ?
O5W H5WB 0.8395 . ?
O7W H7WA 0.8396 . ?
O7W H7WB 0.8413 . ?
O8W H8WA 0.8400 . ?
O8W H8WB 0.8401 . ?

loop_
_geom_hbond_atom_site_label_D
_geom_hbond_atom_site_label_H
_geom_hbond_atom_site_label_A
_geom_hbond_distance_DH
_geom_hbond_distance_HA
_geom_hbond_distance_DA
_geom_hbond_angle_DHA
_geom_hbond_site_symmetry_A
N2 H2 O1W 1.00 2.04 3.027(8) 169.3 .
N3 H3 Cl5 1.00 2.20 3.191(7) 169.0 .
N5 H5 Cl6 1.00 2.46 3.448(6) 170.4 2_666
N6 H6 Cl6 1.00 2.39 3.360(6) 163.5 .
N8 H8 Cl7 1.00 2.17 3.010(7) 140.7 .
N9 H9 Cl8 1.00 2.11 3.070(8) 160.9 .
N11 H11 Cl6 1.00 2.31 3.302(6) 169.2 .
N12 H12 Cl6 1.00 2.34 3.322(6) 166.0 .
C6 H6A Cl8 0.99 2.74 3.681(9) 159.9 1_665
C8 H8B Cl10 0.99 2.74 3.667(9) 156.5 .
C10 H10B O6W 0.99 2.39 3.21(2) 139.4 2_777
C12 H12A Cl10 0.99 2.69 3.534(9) 143.6 .
C18 H18B Cl9 0.99 2.64 3.542(8) 151.5 .
C22 H22B Cl4 0.99 2.71 3.456(7) 132.9 .
C23 H23 N4 1.00 2.59 3.385(9) 136.4 .
C24 H24A Cl9 0.99 2.82 3.451(7) 122.5 2_566
C26 H26 O7W 0.95 2.58 3.502(10) 163.8 .
C43 H43 Cl3 1.00 2.84 3.479(9) 122.2 .
C47 H47 Cl1 1.00 2.83 3.452(7) 120.8 2_666
C2C H2CB Cl4 0.98 2.62 3.483(13) 146.6 .
C2C H2CC O2Y 0.98 2.42 3.26(4) 143.0 1_545
O1W H1WA O2W 0.84 2.51 3.145(14) 132.8 .
O1W H1WA O2X 0.84 1.83 2.58(3) 146.7 .
O1W H1WB Cl8 0.84 2.27 3.081(7) 161.5 1_665
O3W H3WA O4W 0.84 2.12 2.804(16) 138.0 .
O3W H3WA O4X 0.84 1.98 2.73(2) 149.3 .
O3W H3WB Cl10 0.84 2.29 3.124(9) 173.2 .
O5W H5WA Cl8 0.84 2.32 2.994(11) 137.7 1_565
O5W H5WB Cl10 0.84 2.30 2.976(12) 138.0 .
O7W H7WA Cl9 0.84 2.15 2.896(8) 147.7 .
O7W H7WB Cl9 0.84 2.12 2.959(9) 175.8 2_566
O8W H8WA O2Y 0.84 1.82 2.53(3) 141.2 2_676
O8W H8WB Cl9 0.84 2.12 2.868(12) 147.4 .

loop_
_geom_torsion_atom_site_label_1
_geom_torsion_atom_site_label_2
_geom_torsion_atom_site_label_3
_geom_torsion_atom_site_label_4
_geom_torsion
_geom_torsion_site_symmetry_1
_geom_torsion_site_symmetry_2
_geom_torsion_site_symmetry_3
_geom_torsion_site_symmetry_4
_geom_torsion_publ_flag
C5 N1 C1 C2 0.6(10) . . . . ?
Cu1 N1 C1 C2 176.5(5) . . . . ?
C5 N1 C1 C48 178.3(6) . . . 2_666 ?
Cu1 N1 C1 C48 -5.8(8) . . . 2_666 ?
N1 C1 C2 C3 -0.7(11) . . . . ?
C48 C1 C2 C3 -178.1(7) 2_666 . . . ?
C1 C2 C3 C4 0.3(12) . . . . ?
C2 C3 C4 C5 0.2(12) . . . . ?
C1 N1 C5 C4 -0.1(10) . . . . ?
Cu1 N1 C5 C4 -176.0(5) . . . . ?
C1 N1 C5 C6 -174.8(6) . . . . ?
Cu1 N1 C5 C6 9.4(8) . . . . ?
C3 C4 C5 N1 -0.3(11) . . . . ?
C3 C4 C5 C6 173.8(7) . . . . ?
N1 C5 C6 N2 -21.7(9) . . . . ?
C4 C5 C6 N2 164.0(7) . . . . ?
C7 N2 C6 C5 164.3(6) . . . . ?
Cu1 N2 C6 C5 23.7(7) . . . . ?
C6 N2 C7 C11 -64.1(8) . . . . ?
Cu1 N2 C7 C11 71.4(7) . . . . ?
C6 N2 C7 C8 54.1(8) . . . . ?
Cu1 N2 C7 C8 -170.5(5) . . . . ?
N2 C7 C8 C9 -100.7(7) . . . . ?
C11 C7 C8 C9 22.0(8) . . . . ?
C7 C8 C9 C10 -35.2(8) . . . . ?
C8 C9 C10 C11 34.8(9) . . . . ?
C12 N3 C11 C10 53.4(8) . . . . ?
Cu2 N3 C11 C10 -173.4(5) . . . . ?
C12 N3 C11 C7 -68.1(8) . . . . ?
Cu2 N3 C11 C7 65.0(7) . . . . ?
C9 C10 C11 N3 -145.9(7) . . . . ?
C9 C10 C11 C7 -21.5(8) . . . . ?
N2 C7 C11 N3 -112.0(7) . . . . ?
C8 C7 C11 N3 124.8(6) . . . . ?
N2 C7 C11 C10 122.8(7) . . . . ?
C8 C7 C11 C10 -0.3(7) . . . . ?
C11 N3 C12 C13 144.6(6) . . . . ?
Cu2 N3 C12 C13 7.6(7) . . . . ?
C17 N4 C13 C14 1.0(10) . . . . ?
Cu2 N4 C13 C14 -175.0(5) . . . . ?
C17 N4 C13 C12 -179.0(6) . . . . ?
Cu2 N4 C13 C12 5.0(8) . . . . ?
N3 C12 C13 N4 -8.3(9) . . . . ?
N3 C12 C13 C14 171.7(6) . . . . ?
N4 C13 C14 C15 -0.5(10) . . . . ?
C12 C13 C14 C15 179.4(7) . . . . ?
C13 C14 C15 C16 -0.1(11) . . . . ?
C14 C15 C16 C17 0.3(11) . . . . ?
C13 N4 C17 C16 -0.8(10) . . . . ?
Cu2 N4 C17 C16 175.3(5) . . . . ?
C13 N4 C17 C18 178.5(6) . . . . ?
Cu2 N4 C17 C18 -5.4(8) . . . . ?
C15 C16 C17 N4 0.1(10) . . . . ?
C15 C16 C17 C18 -179.0(7) . . . . ?
N4 C17 C18 N5 30.1(8) . . . . ?
C16 C17 C18 N5 -150.7(6) . . . . ?
C19 N5 C18 C17 94.0(7) . . . . ?
Cu2 N5 C18 C17 -36.5(6) . . . . ?
C18 N5 C19 C23 -78.7(7) . . . . ?
Cu2 N5 C19 C23 42.6(7) . . . . ?
C18 N5 C19 C20 163.8(6) . . . . ?
Cu2 N5 C19 C20 -74.9(6) . . . . ?
N5 C19 C20 C21 119.8(6) . . . . ?
C23 C19 C20 C21 -1.2(7) . . . . ?
C19 C20 C21 C22 -24.2(7) . . . . ?
C20 C21 C22 C23 40.5(6) . . . . ?
C24 N6 C23 C22 170.1(5) . . . . ?
Cu3 N6 C23 C22 52.1(6) . . . . ?
C24 N6 C23 C19 -76.7(6) . . . . ?
Cu3 N6 C23 C19 165.3(4) . . . . ?
C21 C22 C23 N6 77.3(6) . . . . ?
C21 C22 C23 C19 -40.5(6) . . . . ?
N5 C19 C23 N6 147.3(5) . . . . ?
C20 C19 C23 N6 -92.7(6) . . . . ?
N5 C19 C23 C22 -94.3(6) . . . . ?
C20 C19 C23 C22 25.6(7) . . . . ?
C23 N6 C24 C25 -85.9(6) . . . . ?
Cu3 N6 C24 C25 37.7(6) . . . . ?
C29 N7 C25 C26 0.5(9) . . . . ?
Cu3 N7 C25 C26 -179.3(4) . . . . ?
C29 N7 C25 C24 -176.1(6) . . . . ?
Cu3 N7 C25 C24 4.1(7) . . . . ?
N6 C24 C25 N7 -29.3(7) . . . . ?
N6 C24 C25 C26 154.3(6) . . . . ?
N7 C25 C26 C27 1.2(9) . . . . ?
C24 C25 C26 C27 177.3(6) . . . . ?
C25 C26 C27 C28 -1.0(10) . . . . ?
C26 C27 C28 C29 -0.9(11) . . . . ?
C25 N7 C29 C28 -2.5(10) . . . . ?
Cu3 N7 C29 C28 177.4(5) . . . . ?
C25 N7 C29 C30 174.3(6) . . . . ?
Cu3 N7 C29 C30 -5.9(8) . . . . ?
C27 C28 C29 N7 2.6(10) . . . . ?
C27 C28 C29 C30 -173.8(7) . . . . ?
C31 N8 C30 C29 -153.6(6) . . . . ?
Cu3 N8 C30 C29 -12.8(7) . . . . ?
N7 C29 C30 N8 12.4(9) . . . . ?
C28 C29 C30 N8 -171.0(7) . . . . ?
C30 N8 C31 C32X -54.1(8) . . . . ?
Cu3 N8 C31 C32X 169.4(5) . . . . ?
C30 N8 C31 C32 -54.1(8) . . . . ?
Cu3 N8 C31 C32 169.4(5) . . . . ?
C30 N8 C31 C35 67.7(8) . . . . ?
Cu3 N8 C31 C35 -68.8(7) . . . . ?
N8 C31 C32 C33 151.5(8) . . . . ?
C35 C31 C32 C33 25.5(9) . . . . ?
C31 C32 C33 C34 -38.3(10) . . . . ?
C32 C33 C34 C35 36.7(11) . . . . ?
N8 C31 C32X C33X 105.0(9) . . . . ?
C35 C31 C32X C33X -21.1(10) . . . . ?
C31 C32X C33X C34X 37.2(13) . . . . ?
C32X C33X C34X C35 -39.0(13) . . . . ?
C36 N9 C35 C31 65.0(8) . . . . ?
Cu4 N9 C35 C31 -70.8(7) . . . . ?
C36 N9 C35 C34X -54.3(8) . . . . ?
Cu4 N9 C35 C34X 169.9(5) . . . . ?
C36 N9 C35 C34 -54.3(8) . . . . ?
Cu4 N9 C35 C34 169.9(5) . . . . ?
N8 C31 C35 N9 107.2(7) . . . . ?
C32X C31 C35 N9 -126.9(7) . . . . ?
C32 C31 C35 N9 -126.9(7) . . . . ?
N8 C31 C35 C34X -128.8(7) . . . . ?
C32X C31 C35 C34X -2.8(8) . . . . ?
N8 C31 C35 C34 -128.8(7) . . . . ?
C32 C31 C35 C34 -2.8(8) . . . . ?
C33X C34X C35 N9 149.9(9) . . . . ?
C33X C34X C35 C31 25.5(10) . . . . ?
C33 C34 C35 N9 103.9(9) . . . . ?
C33 C34 C35 C31 -20.5(9) . . . . ?
C35 N9 C36 C37 -163.3(7) . . . . ?
Cu4 N9 C36 C37 -22.9(8) . . . . ?
C41 N10 C37 C38 -1.7(15) . . . . ?
Cu4 N10 C37 C38 172.2(9) . . . . ?
C41 N10 C37 C36 177.7(8) . . . . ?
Cu4 N10 C37 C36 -8.4(11) . . . . ?
N9 C36 C37 N10 20.8(11) . . . . ?
N9 C36 C37 C38 -159.9(11) . . . . ?
N10 C37 C38 C39 -0.7(19) . . . . ?
C36 C37 C38 C39 180.0(12) . . . . ?
C37 C38 C39 C40 2(2) . . . . ?
C38 C39 C40 C41 -1(2) . . . . ?
C37 N10 C41 C40 2.9(15) . . . . ?
Cu4 N10 C41 C40 -171.1(9) . . . . ?
C37 N10 C41 C42 -178.3(8) . . . . ?
Cu4 N10 C41 C42 7.8(10) . . . . ?
C39 C40 C41 N10 -1.6(19) . . . . ?
C39 C40 C41 C42 179.7(12) . . . . ?
C43 N11 C42 C41 -97.4(8) . . . . ?
Cu4 N11 C42 C41 26.8(8) . . . . ?
N10 C41 C42 N11 -23.6(11) . . . . ?
C40 C41 C42 N11 155.2(11) . . . . ?
C42 N11 C43 C44 57.3(9) . . . . ?
Cu4 N11 C43 C44 -65.6(8) . . . . ?
C42 N11 C43 C47 -64.4(8) . . . . ?
Cu4 N11 C43 C47 172.7(5) . . . . ?
N11 C43 C44 C45 -119.7(8) . . . . ?
C47 C43 C44 C45 6.8(10) . . . . ?
C43 C44 C45 C46 -28.8(11) . . . . ?
C44 C45 C46 C47 39.8(10) . . . . ?
C48 N12 C47 C46 63.1(9) . . . . ?
Cu1 N12 C47 C46 -59.7(7) 2_666 . . . ?
C48 N12 C47 C43 -57.2(8) . . . . ?
Cu1 N12 C47 C43 180.0(5) 2_666 . . . ?
C45 C46 C47 N12 -161.9(8) . . . . ?
C45 C46 C47 C43 -34.5(9) . . . . ?
N11 C43 C47 N12 -91.2(8) . . . . ?
C44 C43 C47 N12 142.7(7) . . . . ?
N11 C43 C47 C46 143.0(7) . . . . ?
C44 C43 C47 C46 16.8(8) . . . . ?
C47 N12 C48 C1 -101.6(7) . . . 2_666 ?
Cu1 N12 C48 C1 23.6(7) 2_666 . . 2_666 ?
